data_7150692
loop_
_publ_author_name
'Hsieh, Ming-Tsang'
'Liu, Hsing-Jang'
'Ly, Tai Wei'
'Shia, Kak-Shan'

_publ_section_title
;
 A concise total synthesis of (+-)-acutifolone A
;
_journal_issue 16
_journal_name_full 'Organic &amp; Biomolecular Chemistry'
_journal_page_first 3285
_journal_page_last 3290
_journal_paper_doi 10.1039/b905910e
_journal_volume 7
_journal_year 2009
_chemical_formula_moiety 'C20 H26 N4 O6'
_chemical_formula_sum 'C20 H26 N4 O6'
_chemical_formula_weight 418.45
_chemical_name_systematic
;
?
;
_space_group_IT_number 14
_symmetry_cell_setting monoclinic
_symmetry_space_group_name_Hall '-P 2yn'
_symmetry_space_group_name_H-M 'P 1 21/n 1'
_atom_sites_solution_hydrogens geom
_atom_sites_solution_primary direct
_atom_sites_solution_secondary difmap
_audit_creation_method SHELXL-97
_cell_angle_alpha 90.00
_cell_angle_beta 105.3580(10)
_cell_angle_gamma 90.00
_cell_formula_units_Z 4
_cell_length_a 10.3756(6)
_cell_length_b 12.6325(7)
_cell_length_c 16.2827(9)
_cell_measurement_reflns_used 4766
_cell_measurement_temperature 150.0(1)
_cell_measurement_theta_max 28.82
_cell_measurement_theta_min 2.6
_cell_volume 2058.0(2)
_computing_cell_refinement 'Bruker SMART'
_computing_data_collection 'Bruker SMART'
_computing_data_reduction 'Bruker SAINT'
_computing_molecular_graphics 'Ortep-3 for Windows (Farrugia, 1997)'
_computing_publication_material 'WinGX publication routines (Farrugia, 1999)'
_computing_structure_refinement 'SHELXL-97 (Sheldrick, 1997)'
_computing_structure_solution 'SHELXS-97 (Sheldrick, 1997)'
_diffrn_ambient_temperature 150.0(1)
_diffrn_measured_fraction_theta_full 1.000
_diffrn_measured_fraction_theta_max 1.000
_diffrn_measurement_device_type 'CCD area detector'
_diffrn_measurement_method 'phi and omega scans'
_diffrn_radiation_monochromator graphite
_diffrn_radiation_source 'fine-focus sealed tube'
_diffrn_radiation_type MoK\a
_diffrn_radiation_wavelength 0.71073
_diffrn_reflns_av_R_equivalents 0.0334
_diffrn_reflns_av_sigmaI/netI 0.0352
_diffrn_reflns_limit_h_max 12
_diffrn_reflns_limit_h_min -12
_diffrn_reflns_limit_k_max 11
_diffrn_reflns_limit_k_min -15
_diffrn_reflns_limit_l_max 14
_diffrn_reflns_limit_l_min -19
_diffrn_reflns_number 15394
_diffrn_reflns_theta_full 25.03
_diffrn_reflns_theta_max 25.03
_diffrn_reflns_theta_min 2.07
_exptl_absorpt_coefficient_mu 0.101
_exptl_absorpt_correction_T_max 0.9941
_exptl_absorpt_correction_T_min 0.9377
_exptl_absorpt_correction_type empirical
_exptl_crystal_colour orange
_exptl_crystal_density_diffrn 1.351
_exptl_crystal_density_meas 0
_exptl_crystal_density_method 'not measured'
_exptl_crystal_description prism
_exptl_crystal_F_000 888
_exptl_crystal_size_max 0.4
_exptl_crystal_size_mid 0.3
_exptl_crystal_size_min 0.16
_refine_diff_density_max 0.261
_refine_diff_density_min -0.187
_refine_diff_density_rms 0.042
_refine_ls_extinction_coef 0.0025(6)
_refine_ls_extinction_expression Fc^*^=kFc[1+0.001xFc^2^\l^3^/sin(2\q)]^-1/4^
_refine_ls_extinction_method SHELXL
_refine_ls_goodness_of_fit_ref 0.984
_refine_ls_hydrogen_treatment mixed
_refine_ls_matrix_type full
_refine_ls_number_parameters 272
_refine_ls_number_reflns 3635
_refine_ls_number_restraints 0
_refine_ls_restrained_S_all 0.984
_refine_ls_R_factor_all 0.0456
_refine_ls_R_factor_gt 0.0335
_refine_ls_shift/su_max 0.001
_refine_ls_shift/su_mean 0.000
_refine_ls_structure_factor_coef Fsqd
_refine_ls_weighting_details 'calc w=1/[\s^2^(Fo^2^)+(0.0522P)^2^+0.0000P] where P=(Fo^2^+2Fc^2^)/3'
_refine_ls_weighting_scheme calc
_refine_ls_wR_factor_gt 0.0862
_refine_ls_wR_factor_ref 0.0888
_reflns_number_gt 2630
_reflns_number_total 3635
_reflns_threshold_expression >2sigma(I)
_cod_data_source_file b905910e.txt
_cod_data_source_block i7710
_cod_depositor_comments
;
The following automatic conversions were performed:
'_symmetry_cell_setting' value 'Monoclinic' changed to 'monoclinic'
according to '/home/saulius/struct/CIF-dictionaries/cif_core.dic'
dictionary named 'cif_core.dic' version 2.4.1 from 2010-06-29.

Automatic conversion script
Id: cif_fix_enum 1527 2010-12-29 10:47:43Z saulius 
;
_cod_original_sg_symbol_H-M P2(1)/n
_cod_database_code 7150692

loop_
_symmetry_equiv_pos_as_xyz
'x, y, z'
'-x+1/2, y+1/2, -z+1/2'
'-x, -y, -z'
'x-1/2, -y-1/2, z-1/2'

loop_
_atom_site_label
_atom_site_type_symbol
_atom_site_fract_x
_atom_site_fract_y
_atom_site_fract_z
_atom_site_U_iso_or_equiv
_atom_site_adp_type
_atom_site_occupancy
_atom_site_symmetry_multiplicity
_atom_site_calc_flag
_atom_site_refinement_flags
_atom_site_disorder_assembly
_atom_site_disorder_group
O1 O 0.77099(10) 0.58047(8) 0.01791(6) 0.0303(3) Uani 1 1 d . . .
O2 O 0.89298(10) 0.65116(9) -0.06208(7) 0.0383(3) Uani 1 1 d . . .
O3 O 0.43032(11) 0.18179(8) -0.16419(7) 0.0445(3) Uani 1 1 d . . .
O4 O 0.45391(11) 0.02319(8) -0.11466(8) 0.0449(3) Uani 1 1 d . . .
O5 O 0.85778(13) -0.09950(9) 0.06900(8) 0.0557(4) Uani 1 1 d . . .
O6 O 1.02534(12) 0.00634(9) 0.10984(8) 0.0509(3) Uani 1 1 d . . .
N1 N 0.67036(11) 0.42337(9) -0.09960(7) 0.0242(3) Uani 1 1 d . . .
N2 N 0.61259(11) 0.32427(8) -0.10756(7) 0.0250(3) Uani 1 1 d . . .
H2 H 0.5324 0.3152 -0.1387 0.030 Uiso 1 1 calc R . .
N3 N 0.49745(12) 0.11237(10) -0.11863(8) 0.0305(3) Uani 1 1 d . . .
N4 N 0.90949(14) -0.01190(11) 0.07113(8) 0.0367(3) Uani 1 1 d . . .
C1 C 0.59280(14) 0.50139(11) -0.12851(8) 0.0234(3) Uani 1 1 d . . .
C2 C 0.66348(13) 0.60639(10) -0.12980(8) 0.0226(3) Uani 1 1 d . . .
C3 C 0.69830(15) 0.61426(11) -0.21759(9) 0.0276(3) Uani 1 1 d . . .
H3 H 0.6180 0.5917 -0.2608 0.033 Uiso 1 1 calc R . .
C4 C 0.71447(17) 0.73290(11) -0.23235(10) 0.0348(4) Uani 1 1 d . . .
H4A H 0.8082 0.7508 -0.2227 0.042 Uiso 1 1 calc R . .
H4B H 0.6680 0.7520 -0.2903 0.042 Uiso 1 1 calc R . .
C5 C 0.65425(15) 0.79167(11) -0.16913(10) 0.0307(4) Uani 1 1 d . . .
H5A H 0.5940 0.8467 -0.1981 0.037 Uiso 1 1 calc R . .
H5B H 0.7244 0.8242 -0.1248 0.037 Uiso 1 1 calc R . .
C6 C 0.57758(14) 0.70950(11) -0.13014(9) 0.0241(3) Uani 1 1 d . . .
C7 C 0.43486(14) 0.69266(11) -0.18935(9) 0.0290(4) Uani 1 1 d . . .
H7 H 0.4438 0.6813 -0.2471 0.035 Uiso 1 1 calc R . .
C8 C 0.36910(15) 0.59467(11) -0.16460(10) 0.0355(4) Uani 1 1 d . . .
H8A H 0.2794 0.5884 -0.2018 0.043 Uiso 1 1 calc R . .
H8B H 0.3616 0.6032 -0.1068 0.043 Uiso 1 1 calc R . .
C9 C 0.44565(15) 0.49313(11) -0.16985(10) 0.0329(4) Uani 1 1 d . . .
H9A H 0.4089 0.4364 -0.1428 0.039 Uiso 1 1 calc R . .
H9B H 0.4324 0.4744 -0.2293 0.039 Uiso 1 1 calc R . .
C10 C 0.78913(15) 0.61411(11) -0.05649(9) 0.0267(3) Uani 1 1 d . . .
C11 C 0.88471(16) 0.59283(15) 0.09001(10) 0.0466(5) Uani 1 1 d . . .
H11A H 0.8632 0.5670 0.1402 0.070 Uiso 1 1 calc R . .
H11B H 0.9083 0.6664 0.0973 0.070 Uiso 1 1 calc R . .
H11C H 0.9587 0.5534 0.0807 0.070 Uiso 1 1 calc R . .
C12 C 0.81102(17) 0.54530(12) -0.22970(10) 0.0370(4) Uani 1 1 d . . .
H12A H 0.7926 0.4726 -0.2198 0.055 Uiso 1 1 calc R . .
H12B H 0.8932 0.5663 -0.1902 0.055 Uiso 1 1 calc R . .
H12C H 0.8188 0.5532 -0.2868 0.055 Uiso 1 1 calc R . .
C13 C 0.57112(15) 0.74563(12) -0.04232(9) 0.0314(4) Uani 1 1 d . . .
H13A H 0.5233 0.6942 -0.0185 0.047 Uiso 1 1 calc R . .
H13B H 0.5259 0.8125 -0.0469 0.047 Uiso 1 1 calc R . .
H13C H 0.6601 0.7530 -0.0060 0.047 Uiso 1 1 calc R . .
C14 C 0.34245(16) 0.78787(12) -0.19269(11) 0.0388(4) Uani 1 1 d . . .
H14A H 0.3838 0.8501 -0.2082 0.058 Uiso 1 1 calc R . .
H14B H 0.3265 0.7981 -0.1378 0.058 Uiso 1 1 calc R . .
H14C H 0.2591 0.7752 -0.2342 0.058 Uiso 1 1 calc R . .
C15 C 0.68358(13) 0.24145(11) -0.06570(8) 0.0227(3) Uani 1 1 d . . .
C16 C 0.63087(13) 0.13789(11) -0.06885(8) 0.0234(3) Uani 1 1 d . . .
C17 C 0.70378(15) 0.05552(11) -0.02333(9) 0.0271(3) Uani 1 1 d . . .
H17 H 0.6669 -0.0118 -0.0253 0.032 Uiso 1 1 calc R . .
C18 C 0.83092(15) 0.07464(11) 0.02455(9) 0.0282(4) Uani 1 1 d . . .
C19 C 0.88761(15) 0.17488(11) 0.02900(9) 0.0307(4) Uani 1 1 d . . .
H19 H 0.9746 0.1862 0.0618 0.037 Uiso 1 1 calc R . .
C20 C 0.81492(14) 0.25648(12) -0.01495(9) 0.0279(3) Uani 1 1 d . . .
H20 H 0.8530 0.3236 -0.0113 0.033 Uiso 1 1 calc R . .

loop_
_atom_site_aniso_label
_atom_site_aniso_U_11
_atom_site_aniso_U_22
_atom_site_aniso_U_33
_atom_site_aniso_U_23
_atom_site_aniso_U_13
_atom_site_aniso_U_12
O1 0.0308(6) 0.0346(6) 0.0231(5) 0.0012(4) 0.0029(4) -0.0043(5)
O2 0.0270(6) 0.0440(7) 0.0432(7) -0.0006(5) 0.0082(5) -0.0121(5)
O3 0.0391(7) 0.0274(6) 0.0539(7) 0.0059(5) -0.0104(6) -0.0030(5)
O4 0.0417(7) 0.0211(6) 0.0658(8) 0.0000(5) 0.0036(6) -0.0102(5)
O5 0.0593(8) 0.0301(7) 0.0720(9) 0.0181(6) 0.0077(7) 0.0050(6)
O6 0.0411(8) 0.0513(8) 0.0509(8) 0.0142(6) -0.0044(6) 0.0082(6)
N1 0.0277(7) 0.0166(6) 0.0288(7) 0.0000(5) 0.0083(5) -0.0035(5)
N2 0.0239(6) 0.0189(6) 0.0303(7) 0.0017(5) 0.0037(5) -0.0030(5)
N3 0.0321(7) 0.0212(7) 0.0370(7) -0.0021(6) 0.0068(6) -0.0017(6)
N4 0.0413(9) 0.0315(8) 0.0363(8) 0.0071(6) 0.0088(7) 0.0077(7)
C1 0.0269(8) 0.0213(8) 0.0227(8) -0.0004(6) 0.0076(6) -0.0026(6)
C2 0.0236(8) 0.0199(7) 0.0246(7) -0.0002(6) 0.0072(6) -0.0023(6)
C3 0.0346(9) 0.0252(8) 0.0246(8) -0.0010(6) 0.0109(7) -0.0019(7)
C4 0.0445(10) 0.0284(9) 0.0366(9) 0.0061(7) 0.0194(7) -0.0002(7)
C5 0.0360(9) 0.0207(8) 0.0374(9) 0.0009(7) 0.0131(7) -0.0024(7)
C6 0.0278(8) 0.0187(7) 0.0263(8) -0.0008(6) 0.0082(6) -0.0016(6)
C7 0.0296(8) 0.0218(8) 0.0328(9) 0.0016(6) 0.0033(7) 0.0002(6)
C8 0.0228(8) 0.0280(9) 0.0507(10) 0.0034(7) 0.0010(7) -0.0012(7)
C9 0.0293(9) 0.0219(8) 0.0428(9) 0.0034(7) 0.0014(7) -0.0051(7)
C10 0.0295(9) 0.0199(8) 0.0315(8) -0.0017(6) 0.0094(7) -0.0017(7)
C11 0.0414(11) 0.0610(12) 0.0299(9) 0.0019(8) -0.0041(8) -0.0048(9)
C12 0.0492(11) 0.0306(9) 0.0366(9) 0.0020(7) 0.0209(8) 0.0051(8)
C13 0.0341(9) 0.0295(9) 0.0323(9) -0.0040(7) 0.0117(7) 0.0012(7)
C14 0.0335(9) 0.0282(9) 0.0486(10) 0.0009(8) -0.0001(8) 0.0014(7)
C15 0.0259(8) 0.0213(8) 0.0228(7) 0.0003(6) 0.0101(6) 0.0005(6)
C16 0.0243(8) 0.0221(8) 0.0241(7) -0.0027(6) 0.0071(6) -0.0006(6)
C17 0.0354(9) 0.0191(8) 0.0296(8) 0.0010(6) 0.0136(7) 0.0002(7)
C18 0.0327(9) 0.0251(8) 0.0274(8) 0.0046(7) 0.0092(7) 0.0053(7)
C19 0.0268(8) 0.0326(9) 0.0314(8) 0.0019(7) 0.0055(7) 0.0008(7)
C20 0.0287(8) 0.0230(8) 0.0323(8) 0.0014(7) 0.0087(7) -0.0029(7)

loop_
_atom_type_symbol
_atom_type_description
_atom_type_scat_dispersion_real
_atom_type_scat_dispersion_imag
_atom_type_scat_source
O O 0.0106 0.0060 'International Tables Vol C Tables 4.2.6.8 and 6.1.1.4'
N N 0.0061 0.0033 'International Tables Vol C Tables 4.2.6.8 and 6.1.1.4'
C C 0.0033 0.0016 'International Tables Vol C Tables 4.2.6.8 and 6.1.1.4'
H H 0.0000 0.0000 'International Tables Vol C Tables 4.2.6.8 and 6.1.1.4'

loop_
_geom_angle_atom_site_label_1
_geom_angle_atom_site_label_2
_geom_angle_atom_site_label_3
_geom_angle
_geom_angle_site_symmetry_1
_geom_angle_site_symmetry_3
_geom_angle_publ_flag
C10 O1 C11 114.96(12) . . ?
C1 N1 N2 116.67(11) . . ?
C15 N2 N1 119.26(11) . . ?
C15 N2 H2 120.4 . . ?
N1 N2 H2 120.4 . . ?
O4 N3 O3 121.86(12) . . ?
O4 N3 C16 119.29(12) . . ?
O3 N3 C16 118.84(12) . . ?
O6 N4 O5 123.22(13) . . ?
O6 N4 C18 117.84(13) . . ?
O5 N4 C18 118.93(14) . . ?
N1 C1 C9 125.25(13) . . ?
N1 C1 C2 114.75(12) . . ?
C9 C1 C2 119.50(12) . . ?
C1 C2 C10 111.23(11) . . ?
C1 C2 C3 107.26(11) . . ?
C10 C2 C3 110.81(11) . . ?
C1 C2 C6 116.54(11) . . ?
C10 C2 C6 108.43(11) . . ?
C3 C2 C6 102.17(10) . . ?
C12 C3 C4 114.95(12) . . ?
C12 C3 C2 117.08(12) . . ?
C4 C3 C2 105.43(11) . . ?
C12 C3 H3 106.2 . . ?
C4 C3 H3 106.2 . . ?
C2 C3 H3 106.2 . . ?
C5 C4 C3 106.71(11) . . ?
C5 C4 H4A 110.4 . . ?
C3 C4 H4A 110.4 . . ?
C5 C4 H4B 110.4 . . ?
C3 C4 H4B 110.4 . . ?
H4A C4 H4B 108.6 . . ?
C4 C5 C6 107.29(11) . . ?
C4 C5 H5A 110.3 . . ?
C6 C5 H5A 110.3 . . ?
C4 C5 H5B 110.3 . . ?
C6 C5 H5B 110.3 . . ?
H5A C5 H5B 108.5 . . ?
C13 C6 C5 109.95(11) . . ?
C13 C6 C7 110.67(12) . . ?
C5 C6 C7 110.33(11) . . ?
C13 C6 C2 114.23(11) . . ?
C5 C6 C2 101.80(11) . . ?
C7 C6 C2 109.51(11) . . ?
C8 C7 C14 109.20(13) . . ?
C8 C7 C6 111.62(12) . . ?
C14 C7 C6 113.57(12) . . ?
C8 C7 H7 107.4 . . ?
C14 C7 H7 107.4 . . ?
C6 C7 H7 107.4 . . ?
C7 C8 C9 113.21(13) . . ?
C7 C8 H8A 108.9 . . ?
C9 C8 H8A 108.9 . . ?
C7 C8 H8B 108.9 . . ?
C9 C8 H8B 108.9 . . ?
H8A C8 H8B 107.8 . . ?
C1 C9 C8 113.59(12) . . ?
C1 C9 H9A 108.8 . . ?
C8 C9 H9A 108.8 . . ?
C1 C9 H9B 108.8 . . ?
C8 C9 H9B 108.8 . . ?
H9A C9 H9B 107.7 . . ?
O2 C10 O1 122.34(13) . . ?
O2 C10 C2 124.47(13) . . ?
O1 C10 C2 113.09(12) . . ?
O1 C11 H11A 109.5 . . ?
O1 C11 H11B 109.5 . . ?
H11A C11 H11B 109.5 . . ?
O1 C11 H11C 109.5 . . ?
H11A C11 H11C 109.5 . . ?
H11B C11 H11C 109.5 . . ?
C3 C12 H12A 109.5 . . ?
C3 C12 H12B 109.5 . . ?
H12A C12 H12B 109.5 . . ?
C3 C12 H12C 109.5 . . ?
H12A C12 H12C 109.5 . . ?
H12B C12 H12C 109.5 . . ?
C6 C13 H13A 109.5 . . ?
C6 C13 H13B 109.5 . . ?
H13A C13 H13B 109.5 . . ?
C6 C13 H13C 109.5 . . ?
H13A C13 H13C 109.5 . . ?
H13B C13 H13C 109.5 . . ?
C7 C14 H14A 109.5 . . ?
C7 C14 H14B 109.5 . . ?
H14A C14 H14B 109.5 . . ?
C7 C14 H14C 109.5 . . ?
H14A C14 H14C 109.5 . . ?
H14B C14 H14C 109.5 . . ?
N2 C15 C20 120.28(13) . . ?
N2 C15 C16 122.88(12) . . ?
C20 C15 C16 116.83(13) . . ?
C17 C16 C15 121.74(13) . . ?
C17 C16 N3 116.15(12) . . ?
C15 C16 N3 122.10(12) . . ?
C18 C17 C16 118.85(13) . . ?
C18 C17 H17 120.6 . . ?
C16 C17 H17 120.6 . . ?
C17 C18 C19 121.52(13) . . ?
C17 C18 N4 119.30(13) . . ?
C19 C18 N4 119.17(13) . . ?
C20 C19 C18 119.60(14) . . ?
C20 C19 H19 120.2 . . ?
C18 C19 H19 120.2 . . ?
C19 C20 C15 121.44(14) . . ?
C19 C20 H20 119.3 . . ?
C15 C20 H20 119.3 . . ?

loop_
_geom_bond_atom_site_label_1
_geom_bond_atom_site_label_2
_geom_bond_distance
_geom_bond_site_symmetry_2
_geom_bond_publ_flag
O1 C10 1.3432(16) . ?
O1 C11 1.4356(16) . ?
O2 C10 1.2001(17) . ?
O3 N3 1.2372(15) . ?
O4 N3 1.2219(15) . ?
O5 N4 1.2263(16) . ?
O6 N4 1.2223(16) . ?
N1 C1 1.2805(17) . ?
N1 N2 1.3791(15) . ?
N2 C15 1.3550(17) . ?
N2 H2 0.8600 . ?
N3 C16 1.4432(18) . ?
N4 C18 1.4517(18) . ?
C1 C9 1.500(2) . ?
C1 C2 1.5184(18) . ?
C2 C10 1.5198(19) . ?
C2 C3 1.5676(18) . ?
C2 C6 1.5775(19) . ?
C3 C12 1.513(2) . ?
C3 C4 1.534(2) . ?
C3 H3 0.9800 . ?
C4 C5 1.530(2) . ?
C4 H4A 0.9700 . ?
C4 H4B 0.9700 . ?
C5 C6 1.5430(19) . ?
C5 H5A 0.9700 . ?
C5 H5B 0.9700 . ?
C6 C13 1.5193(19) . ?
C6 C7 1.5528(19) . ?
C7 C8 1.518(2) . ?
C7 C14 1.530(2) . ?
C7 H7 0.9800 . ?
C8 C9 1.523(2) . ?
C8 H8A 0.9700 . ?
C8 H8B 0.9700 . ?
C9 H9A 0.9700 . ?
C9 H9B 0.9700 . ?
C11 H11A 0.9600 . ?
C11 H11B 0.9600 . ?
C11 H11C 0.9600 . ?
C12 H12A 0.9600 . ?
C12 H12B 0.9600 . ?
C12 H12C 0.9600 . ?
C13 H13A 0.9600 . ?
C13 H13B 0.9600 . ?
C13 H13C 0.9600 . ?
C14 H14A 0.9600 . ?
C14 H14B 0.9600 . ?
C14 H14C 0.9600 . ?
C15 C20 1.4070(19) . ?
C15 C16 1.4137(19) . ?
C16 C17 1.3811(19) . ?
C17 C18 1.364(2) . ?
C17 H17 0.9300 . ?
C18 C19 1.390(2) . ?
C19 C20 1.363(2) . ?
C19 H19 0.9300 . ?
C20 H20 0.9300 . ?
